data_4067878
loop_
_publ_author_name
'Kuan, Seah Ling'
'Leong, Weng Kee'
'Webster, Richard D.'
'Goh, Lai Yoong'

_publ_section_title
;
 Mixed-Sandwich Cp*Cr Complexes Containing Poly(methimazolyl)borates (Cp*
 = C5Me5): Syntheses and Structural and Electrochemical Studies
;
_journal_issue 1
_journal_name_full Organometallics
_journal_page_first 273
_journal_paper_doi 10.1021/om2008666
_journal_volume 31
_journal_year 2012
_chemical_formula_sum 'C18 H27 B Cr F6 N4 P S2'
_chemical_formula_weight 571.34
_chemical_name_systematic
; 
 ? 
;
_space_group_IT_number 15
_symmetry_cell_setting monoclinic
_symmetry_space_group_name_Hall '-C 2yc'
_symmetry_space_group_name_H-M 'C 1 2/c 1'
_atom_sites_solution_hydrogens geom
_atom_sites_solution_primary direct
_atom_sites_solution_secondary difmap
_audit_creation_method SHELXL-97
_cell_angle_alpha 90.00
_cell_angle_beta 129.6980(10)
_cell_angle_gamma 90.00
_cell_formula_units_Z 8
_cell_length_a 23.0271(11)
_cell_length_b 18.2357(9)
_cell_length_c 15.2357(7)
_cell_measurement_reflns_used 3918
_cell_measurement_temperature 223(2)
_cell_measurement_theta_max 23.77
_cell_measurement_theta_min 2.23
_cell_volume 4922.5(4)
_computing_cell_refinement 'Bruker SMART'
_computing_data_collection 'Bruker SMART'
_computing_data_reduction 'Bruker SAINT'
_computing_molecular_graphics 'Bruker SHELXTL'
_computing_publication_material 'Bruker SHELXTL'
_computing_structure_refinement 'SHELXL-97 (Sheldrick, 1997)'
_computing_structure_solution 'SHELXS-97 (Sheldrick, 1990)'
_diffrn_ambient_temperature 223(2)
_diffrn_measured_fraction_theta_full 0.930
_diffrn_measured_fraction_theta_max 0.930
_diffrn_measurement_device_type 'CCD area detector'
_diffrn_measurement_method 'phi and omega scans'
_diffrn_radiation_monochromator graphite
_diffrn_radiation_source 'fine-focus sealed tube'
_diffrn_radiation_type MoK\a
_diffrn_radiation_wavelength 0.71073
_diffrn_reflns_av_R_equivalents 0.0378
_diffrn_reflns_av_sigmaI/netI 0.0426
_diffrn_reflns_limit_h_max 24
_diffrn_reflns_limit_h_min -31
_diffrn_reflns_limit_k_max 25
_diffrn_reflns_limit_k_min 0
_diffrn_reflns_limit_l_max 21
_diffrn_reflns_limit_l_min 0
_diffrn_reflns_number 22430
_diffrn_reflns_theta_full 30.52
_diffrn_reflns_theta_max 30.52
_diffrn_reflns_theta_min 2.23
_exptl_absorpt_coefficient_mu 0.759
_exptl_absorpt_correction_T_max 0.9011
_exptl_absorpt_correction_T_min 0.7823
_exptl_absorpt_correction_type multi-scan
_exptl_absorpt_process_details SADABS
_exptl_crystal_colour green
_exptl_crystal_density_diffrn 1.542
_exptl_crystal_density_method 'not measured'
_exptl_crystal_description block
_exptl_crystal_F_000 2344
_exptl_crystal_size_max 0.34
_exptl_crystal_size_mid 0.28
_exptl_crystal_size_min 0.14
_refine_diff_density_max 1.146
_refine_diff_density_min -0.555
_refine_diff_density_rms 0.096
_refine_ls_extinction_method none
_refine_ls_goodness_of_fit_ref 1.029
_refine_ls_hydrogen_treatment mixed
_refine_ls_matrix_type full
_refine_ls_number_parameters 345
_refine_ls_number_reflns 6996
_refine_ls_number_restraints 192
_refine_ls_restrained_S_all 1.072
_refine_ls_R_factor_all 0.0850
_refine_ls_R_factor_gt 0.0655
_refine_ls_shift/su_max 0.001
_refine_ls_shift/su_mean 0.000
_refine_ls_structure_factor_coef Fsqd
_refine_ls_weighting_details 'calc w=1/[\s^2^(Fo^2^)+(0.0885P)^2^+13.1231P] where P=(Fo^2^+2Fc^2^)/3'
_refine_ls_weighting_scheme calc
_refine_ls_wR_factor_gt 0.1665
_refine_ls_wR_factor_ref 0.1799
_reflns_number_gt 5400
_reflns_number_total 6996
_reflns_threshold_expression >2sigma(I)
_cod_data_source_file om2008666_si_002.cif
_cod_data_source_block sl16
_cod_depositor_comments
;
The following automatic conversions were performed:

'_symmetry_cell_setting' value 'Monoclinic' changed to 'monoclinic'
according to /home/saulius/struct/CIF-dictionaries/cif_core.dic
dictionary named 'cif_core.dic' version 2.4.1 from 2010-06-29.

Automatic conversion script
Id: cif_fix_values 1715 2011-07-08 13:25:40Z adriana 
;
_cod_original_sg_symbol_H-M C2/c
_cod_database_code 4067878

loop_
_symmetry_equiv_pos_as_xyz
'x, y, z'
'-x, y, -z+1/2'
'x+1/2, y+1/2, z'
'-x+1/2, y+1/2, -z+1/2'
'-x, -y, -z'
'x, -y, z-1/2'
'-x+1/2, -y+1/2, -z'
'x+1/2, -y+1/2, z-1/2'

loop_
_atom_site_label
_atom_site_type_symbol
_atom_site_fract_x
_atom_site_fract_y
_atom_site_fract_z
_atom_site_U_iso_or_equiv
_atom_site_adp_type
_atom_site_occupancy
_atom_site_symmetry_multiplicity
_atom_site_calc_flag
_atom_site_refinement_flags
_atom_site_disorder_assembly
_atom_site_disorder_group
Cr1 Cr 0.22674(3) 0.52281(3) 0.13162(4) 0.02795(14) Uani 1 1 d . . .
S1 S 0.32523(5) 0.56857(5) 0.31564(8) 0.0423(2) Uani 1 1 d . . .
S2 S 0.17856(5) 0.43063(5) 0.18049(8) 0.0365(2) Uani 1 1 d . . .
B1 B 0.3287(2) 0.4096(2) 0.2044(3) 0.0314(7) Uani 1 1 d . . .
H1 H 0.300(2) 0.4651(18) 0.148(3) 0.028(9) Uiso 1 1 d . . .
H2 H 0.365(2) 0.3943(19) 0.186(3) 0.029(9) Uiso 1 1 d . . .
C1 C 0.22145(18) 0.58629(18) 0.0029(3) 0.0318(6) Uani 1 1 d . . .
C2 C 0.16557(19) 0.52942(18) -0.0538(3) 0.0336(7) Uani 1 1 d . . .
C3 C 0.11289(19) 0.5434(2) -0.0367(3) 0.0377(7) Uani 1 1 d . . .
C4 C 0.1377(2) 0.6058(2) 0.0345(3) 0.0382(8) Uani 1 1 d . . .
C5 C 0.2032(2) 0.63405(18) 0.0557(3) 0.0358(7) Uani 1 1 d . . .
C10 C 0.2868(2) 0.5939(2) 0.0037(3) 0.0444(8) Uani 1 1 d . . .
H10A H 0.2714 0.6229 -0.0614 0.067 Uiso 1 1 calc R . .
H10B H 0.3027 0.5457 -0.0003 0.067 Uiso 1 1 calc R . .
H10C H 0.3283 0.6181 0.0735 0.067 Uiso 1 1 calc R . .
C11 C 0.37442(18) 0.48865(19) 0.3818(3) 0.0327(6) Uani 1 1 d . . .
N12 N 0.37214(15) 0.42675(15) 0.3321(2) 0.0325(6) Uani 1 1 d . . .
C13 C 0.4210(2) 0.3769(2) 0.4185(3) 0.0433(8) Uani 1 1 d . . .
H13 H 0.4306 0.3289 0.4086 0.052 Uiso 1 1 calc R . .
C14 C 0.4520(2) 0.4097(2) 0.5186(3) 0.0477(9) Uani 1 1 d . . .
H14 H 0.4872 0.3887 0.5913 0.057 Uiso 1 1 calc R . .
C15 C 0.4412(3) 0.5332(3) 0.5803(3) 0.0550(11) Uani 1 1 d . . .
H15A H 0.4419 0.5817 0.5549 0.082 Uiso 1 1 calc R . .
H15B H 0.4903 0.5225 0.6527 0.082 Uiso 1 1 calc R . .
H15C H 0.4032 0.5314 0.5894 0.082 Uiso 1 1 calc R . .
N15 N 0.42340(17) 0.47887(18) 0.4956(2) 0.0399(7) Uani 1 1 d . . .
C20 C 0.1626(2) 0.4676(2) -0.1209(3) 0.0469(9) Uani 1 1 d . . .
H20A H 0.1366 0.4262 -0.1197 0.070 Uiso 1 1 calc R . .
H20B H 0.2136 0.4532 -0.0874 0.070 Uiso 1 1 calc R . .
H20C H 0.1358 0.4832 -0.1991 0.070 Uiso 1 1 calc R . .
C21 C 0.20719(18) 0.35435(17) 0.1511(3) 0.0294(6) Uani 1 1 d . . .
N22 N 0.26981(15) 0.34891(15) 0.1624(2) 0.0312(5) Uani 1 1 d . . .
C23 C 0.2724(2) 0.27834(19) 0.1309(3) 0.0390(7) Uani 1 1 d . . .
H23 H 0.3102 0.2594 0.1304 0.047 Uiso 1 1 calc R . .
C24 C 0.2117(2) 0.2419(2) 0.1015(3) 0.0411(8) Uani 1 1 d . . .
H24 H 0.1992 0.1929 0.0768 0.049 Uiso 1 1 calc R . .
C25 C 0.0993(2) 0.2736(2) 0.0892(4) 0.0453(9) Uani 1 1 d . . .
H25A H 0.1023 0.2890 0.1530 0.068 Uiso 1 1 calc R . .
H25B H 0.0894 0.2213 0.0771 0.068 Uiso 1 1 calc R . .
H25C H 0.0587 0.2998 0.0211 0.068 Uiso 1 1 calc R . .
N25 N 0.17106(16) 0.28968(15) 0.1142(2) 0.0347(6) Uani 1 1 d . . .
C30 C 0.0410(2) 0.5023(3) -0.0893(4) 0.0577(11) Uani 1 1 d . . .
H30A H -0.0010 0.5284 -0.1562 0.087 Uiso 1 1 calc R . .
H30B H 0.0328 0.4983 -0.0344 0.087 Uiso 1 1 calc R . .
H30C H 0.0445 0.4536 -0.1111 0.087 Uiso 1 1 calc R . .
C40 C 0.0994(3) 0.6394(3) 0.0769(4) 0.0604(12) Uani 1 1 d . . .
H40A H 0.0625 0.6752 0.0220 0.091 Uiso 1 1 calc R . .
H40B H 0.1369 0.6632 0.1497 0.091 Uiso 1 1 calc R . .
H40C H 0.0744 0.6012 0.0861 0.091 Uiso 1 1 calc R . .
C50 C 0.2430(3) 0.7035(2) 0.1170(4) 0.0537(10) Uani 1 1 d . . .
H50A H 0.2961 0.6989 0.1537 0.081 Uiso 1 1 calc R . .
H50B H 0.2377 0.7130 0.1741 0.081 Uiso 1 1 calc R . .
H50C H 0.2212 0.7437 0.0629 0.081 Uiso 1 1 calc R . .
P1 P 0.0000 0.26249(7) 0.7500 0.0370(3) Uani 1 2 d SD . .
P2 P 0.0000 0.75161(8) 0.7500 0.0430(3) Uani 1 2 d SD . .
F11 F 0.0355(4) 0.1910(4) 0.8249(6) 0.0747(13) Uani 0.50 1 d PDU . 1
F12 F 0.0416(4) 0.2429(3) 0.6988(7) 0.0689(13) Uani 0.50 1 d PDU . 1
F13 F -0.0344(4) 0.3329(4) 0.6705(6) 0.0786(14) Uani 0.50 1 d PDU . 1
F21 F -0.0119(4) 0.7515(4) 0.6359(6) 0.0789(15) Uani 0.50 1 d PDU A 1
F22 F 0.0000 0.6669(4) 0.7500 0.096(3) Uani 0.50 2 d SPDU A 1
F23 F 0.0000 0.8391(4) 0.7500 0.085(3) Uani 0.50 2 d SPDU A 1
F24 F 0.0867(5) 0.7512(5) 0.8201(8) 0.134(3) Uani 0.50 1 d PDU A 1
F11 F 0.0707(4) 0.2173(4) 0.8566(6) 0.0747(13) Uani 0.50 1 d PU . 2
F12 F 0.0462(4) 0.2769(4) 0.7070(7) 0.0689(13) Uani 0.50 1 d PU . 2
F13 F -0.0720(4) 0.3046(4) 0.6468(6) 0.0786(14) Uani 0.50 1 d PU . 2
F21 F -0.0496(5) 0.7526(4) 0.6149(6) 0.0789(15) Uani 0.50 1 d PU A 2
F23 F 0.0526(4) 0.8126(4) 0.7640(6) 0.088(2) Uani 0.50 1 d PU A 2
F24 F 0.0519(6) 0.6882(5) 0.7633(8) 0.114(3) Uani 0.50 1 d PU A 2

loop_
_atom_site_aniso_label
_atom_site_aniso_U_11
_atom_site_aniso_U_22
_atom_site_aniso_U_33
_atom_site_aniso_U_23
_atom_site_aniso_U_13
_atom_site_aniso_U_12
Cr1 0.0265(3) 0.0305(2) 0.0257(2) 0.00626(18) 0.0161(2) 0.00442(18)
S1 0.0389(5) 0.0359(4) 0.0339(4) -0.0008(3) 0.0148(4) 0.0042(3)
S2 0.0433(5) 0.0348(4) 0.0482(5) 0.0062(3) 0.0370(4) 0.0062(3)
B1 0.0284(17) 0.0344(17) 0.0350(18) 0.0061(14) 0.0219(15) 0.0062(13)
C1 0.0310(15) 0.0360(15) 0.0298(15) 0.0071(12) 0.0201(13) 0.0018(12)
C2 0.0336(16) 0.0394(17) 0.0264(14) 0.0055(12) 0.0185(14) 0.0008(13)
C3 0.0270(16) 0.054(2) 0.0285(15) 0.0121(14) 0.0162(14) 0.0050(14)
C4 0.0343(17) 0.0467(19) 0.0333(16) 0.0161(14) 0.0214(15) 0.0183(14)
C5 0.0401(18) 0.0331(15) 0.0325(16) 0.0115(12) 0.0224(15) 0.0097(13)
C10 0.042(2) 0.052(2) 0.049(2) 0.0021(17) 0.0332(18) -0.0050(16)
C11 0.0246(14) 0.0419(17) 0.0298(15) 0.0051(12) 0.0165(13) 0.0002(12)
N12 0.0260(13) 0.0365(14) 0.0343(14) 0.0084(11) 0.0189(12) 0.0046(10)
C13 0.0346(18) 0.0459(19) 0.044(2) 0.0187(16) 0.0228(17) 0.0116(15)
C14 0.0355(19) 0.062(2) 0.0372(19) 0.0211(17) 0.0194(16) 0.0083(17)
C15 0.047(2) 0.081(3) 0.0300(18) -0.0082(18) 0.0217(18) -0.015(2)
N15 0.0298(14) 0.0590(19) 0.0289(14) 0.0063(12) 0.0177(12) -0.0015(13)
C20 0.053(2) 0.054(2) 0.0392(19) -0.0076(16) 0.0320(19) -0.0101(18)
C21 0.0303(15) 0.0338(14) 0.0263(14) 0.0061(11) 0.0191(13) 0.0026(12)
N22 0.0314(14) 0.0334(13) 0.0319(13) 0.0030(10) 0.0216(12) 0.0044(10)
C23 0.0430(19) 0.0380(17) 0.0408(18) 0.0007(14) 0.0289(17) 0.0072(14)
C24 0.043(2) 0.0359(17) 0.0446(19) -0.0033(14) 0.0279(17) 0.0009(14)
C25 0.0354(19) 0.047(2) 0.056(2) 0.0006(17) 0.0306(19) -0.0060(15)
N25 0.0318(14) 0.0373(14) 0.0351(14) 0.0030(11) 0.0215(12) 0.0000(11)
C30 0.0312(19) 0.092(3) 0.044(2) 0.005(2) 0.0211(18) -0.008(2)
C40 0.056(3) 0.079(3) 0.060(3) 0.022(2) 0.044(2) 0.034(2)
C50 0.075(3) 0.0335(18) 0.053(2) 0.0041(16) 0.041(2) 0.0046(18)
P1 0.0312(6) 0.0379(6) 0.0413(7) 0.000 0.0229(6) 0.000
P2 0.0494(8) 0.0444(7) 0.0415(7) 0.000 0.0320(7) 0.000
F11 0.076(2) 0.074(2) 0.071(2) 0.0133(17) 0.0458(19) 0.0116(17)
F12 0.0660(18) 0.085(3) 0.0731(19) 0.004(2) 0.0524(16) -0.003(2)
F13 0.079(2) 0.073(2) 0.073(2) 0.0113(17) 0.0440(18) 0.0197(18)
F21 0.094(3) 0.084(2) 0.0609(18) -0.0090(14) 0.050(2) 0.000(2)
F22 0.093(5) 0.060(4) 0.096(5) 0.000 0.042(4) 0.000
F23 0.109(4) 0.078(4) 0.067(3) 0.000 0.056(3) 0.000
F24 0.112(4) 0.144(5) 0.143(5) 0.001(3) 0.080(3) -0.014(3)
F11 0.076(2) 0.074(2) 0.071(2) 0.0133(17) 0.0458(19) 0.0116(17)
F12 0.0660(18) 0.085(3) 0.0731(19) 0.004(2) 0.0524(16) -0.003(2)
F13 0.079(2) 0.073(2) 0.073(2) 0.0113(17) 0.0440(18) 0.0197(18)
F21 0.094(3) 0.084(2) 0.0609(18) -0.0090(14) 0.050(2) 0.000(2)
F23 0.074(3) 0.091(3) 0.088(3) 0.016(2) 0.047(2) -0.027(2)
F24 0.125(4) 0.112(4) 0.119(4) 0.001(3) 0.085(3) 0.027(3)

loop_
_atom_type_symbol
_atom_type_description
_atom_type_scat_dispersion_real
_atom_type_scat_dispersion_imag
_atom_type_scat_source
C C 0.0033 0.0016 'International Tables Vol C Tables 4.2.6.8 and 6.1.1.4'
H H 0.0000 0.0000 'International Tables Vol C Tables 4.2.6.8 and 6.1.1.4'
B B 0.0013 0.0007 'International Tables Vol C Tables 4.2.6.8 and 6.1.1.4'
N N 0.0061 0.0033 'International Tables Vol C Tables 4.2.6.8 and 6.1.1.4'
F F 0.0171 0.0103 'International Tables Vol C Tables 4.2.6.8 and 6.1.1.4'
P P 0.1023 0.0942 'International Tables Vol C Tables 4.2.6.8 and 6.1.1.4'
S S 0.1246 0.1234 'International Tables Vol C Tables 4.2.6.8 and 6.1.1.4'
Cr Cr 0.3209 0.6236 'International Tables Vol C Tables 4.2.6.8 and 6.1.1.4'

loop_
_geom_angle_atom_site_label_1
_geom_angle_atom_site_label_2
_geom_angle_atom_site_label_3
_geom_angle
_geom_angle_site_symmetry_1
_geom_angle_site_symmetry_3
C4 Cr1 C1 62.77(13) . .
C4 Cr1 C2 62.77(13) . .
C1 Cr1 C2 37.82(12) . .
C4 Cr1 C5 37.54(14) . .
C1 Cr1 C5 37.32(12) . .
C2 Cr1 C5 62.70(13) . .
C4 Cr1 C3 37.28(14) . .
C1 Cr1 C3 62.30(12) . .
C2 Cr1 C3 37.14(12) . .
C5 Cr1 C3 62.12(14) . .
C4 Cr1 S1 109.41(11) . .
C1 Cr1 S1 109.56(9) . .
C2 Cr1 S1 147.34(9) . .
C5 Cr1 S1 91.46(10) . .
C3 Cr1 S1 146.66(11) . .
C4 Cr1 S2 106.06(10) . .
C1 Cr1 S2 150.92(9) . .
C2 Cr1 S2 113.21(9) . .
C5 Cr1 S2 143.04(10) . .
C3 Cr1 S2 92.19(9) . .
S1 Cr1 S2 99.45(4) . .
C11 S1 Cr1 99.78(12) . .
C21 S2 Cr1 99.03(11) . .
N22 B1 N12 111.0(3) . .
C5 C1 C2 108.0(3) . .
C5 C1 C10 126.6(3) . .
C2 C1 C10 125.4(3) . .
C5 C1 Cr1 71.77(18) . .
C2 C1 Cr1 71.11(17) . .
C10 C1 Cr1 123.6(2) . .
C3 C2 C1 107.6(3) . .
C3 C2 C20 126.3(3) . .
C1 C2 C20 126.1(3) . .
C3 C2 Cr1 72.34(19) . .
C1 C2 Cr1 71.06(18) . .
C20 C2 Cr1 123.1(2) . .
C4 C3 C2 108.2(3) . .
C4 C3 C30 125.3(4) . .
C2 C3 C30 126.5(4) . .
C4 C3 Cr1 69.67(18) . .
C2 C3 Cr1 70.52(18) . .
C30 C3 Cr1 127.8(3) . .
C3 C4 C5 108.4(3) . .
C3 C4 C40 126.2(4) . .
C5 C4 C40 125.3(4) . .
C3 C4 Cr1 73.05(19) . .
C5 C4 Cr1 72.42(18) . .
C40 C4 Cr1 122.6(2) . .
C1 C5 C4 107.7(3) . .
C1 C5 C50 126.1(3) . .
C4 C5 C50 126.1(3) . .
C1 C5 Cr1 70.91(18) . .
C4 C5 Cr1 70.05(18) . .
C50 C5 Cr1 126.9(2) . .
N12 C11 N15 108.3(3) . .
N12 C11 S1 127.4(2) . .
N15 C11 S1 124.3(3) . .
C11 N12 C13 107.4(3) . .
C11 N12 B1 129.8(3) . .
C13 N12 B1 122.7(3) . .
C14 C13 N12 107.9(3) . .
C13 C14 N15 107.5(3) . .
C11 N15 C14 108.9(3) . .
C11 N15 C15 125.4(3) . .
C14 N15 C15 125.7(3) . .
N22 C21 N25 108.5(3) . .
N22 C21 S2 125.9(2) . .
N25 C21 S2 125.6(2) . .
C21 N22 C23 107.7(3) . .
C21 N22 B1 126.1(3) . .
C23 N22 B1 126.2(3) . .
C24 C23 N22 108.0(3) . .
C23 C24 N25 107.2(3) . .
C21 N25 C24 108.6(3) . .
C21 N25 C25 125.3(3) . .
C24 N25 C25 126.1(3) . .
F13 P1 F13 121.6(6) 2_556 .
F13 P1 F11 148.8(4) 2_556 2_556
F13 P1 F11 87.3(4) . 2_556
F13 P1 F11 87.3(4) 2_556 .
F13 P1 F11 148.8(4) . .
F11 P1 F11 68.2(5) 2_556 .
F13 P1 F13 31.7(3) 2_556 2_556
F13 P1 F13 93.5(4) . 2_556
F11 P1 F13 176.8(4) 2_556 2_556
F11 P1 F13 110.0(4) . 2_556
F13 P1 F13 93.5(4) 2_556 .
F13 P1 F13 31.7(3) . .
F11 P1 F13 110.0(4) 2_556 .
F11 P1 F13 176.8(4) . .
F13 P1 F13 72.0(5) 2_556 .
F13 P1 F12 77.0(4) 2_556 .
F13 P1 F12 93.6(4) . .
F11 P1 F12 90.7(4) 2_556 .
F11 P1 F12 105.2(4) . .
F13 P1 F12 92.3(4) 2_556 .
F13 P1 F12 72.0(4) . .
F13 P1 F12 93.6(4) 2_556 2_556
F13 P1 F12 77.0(4) . 2_556
F11 P1 F12 105.2(4) 2_556 2_556
F11 P1 F12 90.7(4) . 2_556
F13 P1 F12 72.0(4) 2_556 2_556
F13 P1 F12 92.3(4) . 2_556
F12 P1 F12 160.9(5) . 2_556
F13 P1 F11 176.9(4) 2_556 2_556
F13 P1 F11 60.0(4) . 2_556
F11 P1 F11 28.6(3) 2_556 2_556
F11 P1 F11 91.7(4) . 2_556
F13 P1 F11 151.0(4) 2_556 2_556
F13 P1 F11 87.3(4) . 2_556
F12 P1 F11 100.5(4) . 2_556
F12 P1 F11 89.3(4) 2_556 2_556
F13 P1 F11 60.0(4) 2_556 .
F13 P1 F11 176.9(4) . .
F11 P1 F11 91.7(4) 2_556 .
F11 P1 F11 28.6(3) . .
F13 P1 F11 87.3(4) 2_556 .
F13 P1 F11 151.0(4) . .
F12 P1 F11 89.3(4) . .
F12 P1 F11 100.5(4) 2_556 .
F11 P1 F11 118.4(5) 2_556 .
F13 P1 F12 91.1(4) 2_556 .
F13 P1 F12 101.4(4) . .
F11 P1 F12 70.1(4) 2_556 .
F11 P1 F12 88.5(3) . .
F13 P1 F12 112.7(4) 2_556 .
F13 P1 F12 88.4(3) . .
F12 P1 F12 22.6(3) . .
F12 P1 F12 175.2(4) 2_556 .
F11 P1 F12 85.9(4) 2_556 .
F11 P1 F12 81.0(4) . .
F13 P1 F12 101.4(4) 2_556 2_556
F13 P1 F12 91.1(4) . 2_556
F11 P1 F12 88.5(3) 2_556 2_556
F11 P1 F12 70.1(4) . 2_556
F13 P1 F12 88.4(3) 2_556 2_556
F13 P1 F12 112.7(4) . 2_556
F12 P1 F12 175.2(4) . 2_556
F12 P1 F12 22.6(3) 2_556 2_556
F11 P1 F12 81.0(4) 2_556 2_556
F11 P1 F12 85.9(4) . 2_556
F12 P1 F12 154.4(5) . 2_556
F22 P2 F24 89.7(3) . .
F22 P2 F24 89.7(3) . 2_556
F24 P2 F24 179.4(7) . 2_556
F22 P2 F23 135.7(3) . .
F24 P2 F23 50.4(4) . .
F24 P2 F23 130.2(5) 2_556 .
F22 P2 F23 135.7(3) . 2_556
F24 P2 F23 130.2(5) . 2_556
F24 P2 F23 50.4(4) 2_556 2_556
F23 P2 F23 88.7(6) . 2_556
F22 P2 F21 89.9(3) . .
F24 P2 F21 90.0(5) . .
F24 P2 F21 90.0(5) 2_556 .
F23 P2 F21 74.0(4) . .
F23 P2 F21 106.1(4) 2_556 .
F22 P2 F21 89.9(3) . 2_556
F24 P2 F21 90.0(5) . 2_556
F24 P2 F21 90.0(5) 2_556 2_556
F23 P2 F21 106.1(4) . 2_556
F23 P2 F21 74.0(4) 2_556 2_556
F21 P2 F21 179.9(5) . 2_556
F22 P2 F24 43.0(4) . 2_556
F24 P2 F24 128.4(6) . 2_556
F24 P2 F24 51.1(5) 2_556 2_556
F23 P2 F24 178.6(5) . 2_556
F23 P2 F24 92.7(5) 2_556 2_556
F21 P2 F24 105.8(4) . 2_556
F21 P2 F24 74.1(4) 2_556 2_556
F22 P2 F24 43.0(4) . .
F24 P2 F24 51.1(5) . .
F24 P2 F24 128.4(6) 2_556 .
F23 P2 F24 92.7(5) . .
F23 P2 F24 178.6(5) 2_556 .
F21 P2 F24 74.1(4) . .
F21 P2 F24 105.8(4) 2_556 .
F24 P2 F24 85.9(8) 2_556 .
F22 P2 F21 90.7(3) . .
F24 P2 F21 115.8(5) . .
F24 P2 F21 64.2(5) 2_556 .
F23 P2 F21 91.2(4) . .
F23 P2 F21 87.8(4) 2_556 .
F21 P2 F21 25.8(4) . .
F21 P2 F21 154.2(4) 2_556 .
F24 P2 F21 89.0(5) 2_556 .
F24 P2 F21 91.9(4) . .
F22 P2 F21 90.7(3) . 2_556
F24 P2 F21 64.2(5) . 2_556
F24 P2 F21 115.8(5) 2_556 2_556
F23 P2 F21 87.8(4) . 2_556
F23 P2 F21 91.2(4) 2_556 2_556
F21 P2 F21 154.2(4) . 2_556
F21 P2 F21 25.8(4) 2_556 2_556
F24 P2 F21 91.9(4) 2_556 2_556
F24 P2 F21 89.0(5) . 2_556
F21 P2 F21 178.7(6) . 2_556
F22 P2 F23 180.000(3) . .
F24 P2 F23 90.3(3) . .
F24 P2 F23 90.3(3) 2_556 .
F23 P2 F23 44.3(3) . .
F23 P2 F23 44.3(3) 2_556 .
F21 P2 F23 90.1(3) . .
F21 P2 F23 90.1(3) 2_556 .
F24 P2 F23 137.0(4) 2_556 .
F24 P2 F23 137.0(4) . .
F21 P2 F23 89.3(3) . .
F21 P2 F23 89.3(3) 2_556 .
P1 F11 F11 55.9(3) . 2_556
F13 F11 P1 58.9(3) 2_556 .
P1 F13 F11 61.1(3) . 2_556

loop_
_geom_bond_atom_site_label_1
_geom_bond_atom_site_label_2
_geom_bond_distance
_geom_bond_site_symmetry_2
Cr1 C4 2.193(3) .
Cr1 C1 2.212(3) .
Cr1 C2 2.213(3) .
Cr1 C5 2.224(3) .
Cr1 C3 2.237(3) .
Cr1 S1 2.3616(10) .
Cr1 S2 2.3805(9) .
S1 C11 1.722(3) .
S2 C21 1.717(3) .
B1 N22 1.537(5) .
B1 N12 1.549(5) .
C1 C5 1.420(5) .
C1 C2 1.434(5) .
C1 C10 1.502(5) .
C2 C3 1.417(5) .
C2 C20 1.494(5) .
C3 C4 1.416(5) .
C3 C30 1.501(5) .
C4 C5 1.421(5) .
C4 C40 1.515(5) .
C5 C50 1.491(5) .
C11 N12 1.341(4) .
C11 N15 1.346(4) .
N12 C13 1.389(4) .
C13 C14 1.341(6) .
C14 N15 1.362(5) .
C15 N15 1.462(5) .
C21 N22 1.342(4) .
C21 N25 1.342(4) .
N22 C23 1.388(4) .
C23 C24 1.340(5) .
C24 N25 1.380(5) .
C25 N25 1.470(4) .
P1 F13 1.575(7) 2_556
P1 F13 1.575(6) .
P1 F11 1.575(6) 2_556
P1 F11 1.575(6) .
P1 F13 1.586(6) 2_556
P1 F13 1.586(6) .
P1 F12 1.586(8) .
P1 F12 1.586(8) 2_556
P1 F11 1.610(7) 2_556
P1 F11 1.610(7) .
P1 F12 1.614(8) .
P1 F12 1.614(8) 2_556
P2 F22 1.546(8) .
P2 F24 1.550(8) .
P2 F24 1.550(8) 2_556
P2 F23 1.555(6) .
P2 F23 1.555(6) 2_556
P2 F21 1.578(6) .
P2 F21 1.578(6) 2_556
P2 F24 1.580(8) 2_556
P2 F24 1.580(8) .
P2 F21 1.594(7) .
P2 F21 1.594(7) 2_556
P2 F23 1.596(8) .
F11 F11 1.766(13) 2_556
F11 F13 1.594(10) 2_556
F13 F11 1.594(10) 2_556
